data_7001904
loop_
_publ_author_name
'Denat, Franck'
'Diaz-Fernandez, Yuri Antonio'
'Pallavicini, Piersandro'
'Pasotti, Luca'
'Rousselin, Yoann'
'Sok, Nicolas'

_publ_section_title
;
 The Cu(II) complex of a C-lipophilized 13aneN4 macrocycle with an
 additional protonable amino group as micellar anion receptor
;
_journal_issue 34
_journal_name_full 'Dalton Transactions'
_journal_page_first 6751
_journal_page_last 6758
_journal_paper_doi 10.1039/b907289f
_journal_year 2009
_chemical_formula_moiety 'C10 H25 Cu N5, 2(C F3 O3 S), C2 H3 N'
_chemical_formula_sum 'C14 H28 Cu F6 N6 O6 S2'
_chemical_formula_weight 618.08
_chemical_name_systematic
;
?
;
_space_group_IT_number 14
_symmetry_cell_setting monoclinic
_symmetry_space_group_name_Hall '-P 2ybc'
_symmetry_space_group_name_H-M 'P 1 21/c 1'
_atom_sites_solution_hydrogens geom
_atom_sites_solution_primary direct
_atom_sites_solution_secondary difmap
_audit_creation_method SHELXL-97
_cell_angle_alpha 90.00
_cell_angle_beta 101.232(2)
_cell_angle_gamma 90.00
_cell_formula_units_Z 4
_cell_length_a 9.3423(4)
_cell_length_b 11.7120(6)
_cell_length_c 22.8011(13)
_cell_measurement_reflns_used 63368
_cell_measurement_temperature 115(2)
_cell_measurement_theta_max 27.485
_cell_measurement_theta_min 0.998
_cell_volume 2447.0(2)
_computing_cell_refinement 'HKL Scalepack (Otwinowski & Minor 1997)'
_computing_data_collection 'Collect (Nonius BV, 1997-2000)'
_computing_data_reduction 'HKL Denzo and Scalepack (Otwinowski & Minor 1997)'
_computing_molecular_graphics 'ORTEP3 (Farrugia,1997)'
_computing_publication_material 'WinGX publication routines (Farrugia, 1999)'
_computing_structure_refinement 'SHELXL-97 (Sheldrick, 1997)'
_computing_structure_solution 'SIR92 (Altomare et al., 1993)'
_diffrn_ambient_temperature 115(2)
_diffrn_measured_fraction_theta_full 0.870
_diffrn_measured_fraction_theta_max 0.870
_diffrn_measurement_device_type KappaCCD
_diffrn_measurement_method CCD
_diffrn_radiation_monochromator graphite
_diffrn_radiation_source 'fine-focus sealed tube'
_diffrn_radiation_type MoK\a
_diffrn_radiation_wavelength 0.71073
_diffrn_reflns_av_R_equivalents 0.0676
_diffrn_reflns_av_sigmaI/netI 0.0837
_diffrn_reflns_limit_h_max 12
_diffrn_reflns_limit_h_min -12
_diffrn_reflns_limit_k_max 13
_diffrn_reflns_limit_k_min -15
_diffrn_reflns_limit_l_max 29
_diffrn_reflns_limit_l_min -29
_diffrn_reflns_number 7810
_diffrn_reflns_theta_full 27.76
_diffrn_reflns_theta_max 27.76
_diffrn_reflns_theta_min 2.82
_exptl_absorpt_coefficient_mu 1.151
_exptl_absorpt_correction_type none
_exptl_crystal_colour blue
_exptl_crystal_density_diffrn 1.678
_exptl_crystal_density_method 'not measured'
_exptl_crystal_description Plate
_exptl_crystal_F_000 1268
_exptl_crystal_size_max 0.20
_exptl_crystal_size_mid 0.10
_exptl_crystal_size_min 0.04
_refine_diff_density_max 1.821
_refine_diff_density_min -1.260
_refine_diff_density_rms 0.180
_refine_ls_extinction_method none
_refine_ls_goodness_of_fit_ref 1.086
_refine_ls_hydrogen_treatment mixed
_refine_ls_matrix_type full
_refine_ls_number_constraints 0
_refine_ls_number_parameters 334
_refine_ls_number_reflns 5027
_refine_ls_number_restraints 2
_refine_ls_restrained_S_all 1.086
_refine_ls_R_factor_all 0.1287
_refine_ls_R_factor_gt 0.0908
_refine_ls_shift/su_max 0.000
_refine_ls_shift/su_mean 0.000
_refine_ls_structure_factor_coef Fsqd
_refine_ls_weighting_details 'calc w=1/[\s^2^(Fo^2^)+(0.1409P)^2^+4.1846P] where P=(Fo^2^+2Fc^2^)/3'
_refine_ls_weighting_scheme calc
_refine_ls_wR_factor_gt 0.2175
_refine_ls_wR_factor_ref 0.2462
_reflns_number_gt 3490
_reflns_number_total 5027
_reflns_threshold_expression >2sigma(I)
_cod_data_source_file b907289f.txt
_cod_data_source_block 07pavia01
_cod_original_sg_symbol_H-M 'P 21/c'
_cod_database_code 7001904

loop_
_symmetry_equiv_pos_as_xyz
'x, y, z'
'-x, y+1/2, -z+1/2'
'-x, -y, -z'
'x, -y-1/2, z-1/2'

loop_
_atom_site_label
_atom_site_type_symbol
_atom_site_fract_x
_atom_site_fract_y
_atom_site_fract_z
_atom_site_U_iso_or_equiv
_atom_site_adp_type
_atom_site_occupancy
_atom_site_symmetry_multiplicity
_atom_site_calc_flag
_atom_site_refinement_flags
_atom_site_disorder_assembly
_atom_site_disorder_group
C1 C -0.2964(7) -0.2877(5) -0.1765(3) 0.0295(14) Uani 1 1 d . . .
H6A H -0.3793 -0.2649 -0.1578 0.035 Uiso 1 1 calc R . .
H6B H -0.2049 -0.2623 -0.1501 0.035 Uiso 1 1 calc R . .
C2 C -0.2949(7) -0.4167(5) -0.1837(3) 0.0308(14) Uani 1 1 d . . .
H7A H -0.2823 -0.4544 -0.1442 0.037 Uiso 1 1 calc R . .
H7B H -0.3878 -0.4431 -0.2086 0.037 Uiso 1 1 calc R . .
C3 C -0.1754(7) -0.5643(5) -0.2359(3) 0.0329(15) Uani 1 1 d . . .
H8 H -0.2409 -0.6101 -0.2152 0.039 Uiso 1 1 calc R . .
C4 C -0.2421(8) -0.5625(5) -0.3025(3) 0.0334(15) Uani 1 1 d . . .
H9A H -0.2281 -0.6374 -0.3207 0.040 Uiso 1 1 calc R . .
H9B H -0.3482 -0.5471 -0.3084 0.040 Uiso 1 1 calc R . .
C5 C -0.2422(7) -0.4491(5) -0.3953(3) 0.0309(14) Uani 1 1 d . . .
H1A H -0.3476 -0.4670 -0.4011 0.037 Uiso 1 1 calc R . .
H1B H -0.1983 -0.4974 -0.4227 0.037 Uiso 1 1 calc R . .
C6 C -0.2200(7) -0.3227(5) -0.4078(3) 0.0304(14) Uani 1 1 d . . .
H2A H -0.1152 -0.3073 -0.4065 0.037 Uiso 1 1 calc R . .
H2B H -0.2749 -0.3024 -0.4480 0.037 Uiso 1 1 calc R . .
C7 C -0.4344(7) -0.2406(5) -0.3750(3) 0.0304(14) Uani 1 1 d . . .
H3A H -0.4804 -0.3169 -0.3756 0.037 Uiso 1 1 calc R . .
H3B H -0.4662 -0.2057 -0.4150 0.037 Uiso 1 1 calc R . .
C8 C -0.4842(7) -0.1668(5) -0.3284(3) 0.0309(14) Uani 1 1 d . . .
H4A H -0.5883 -0.1472 -0.3425 0.037 Uiso 1 1 calc R . .
H4B H -0.4279 -0.0947 -0.3244 0.037 Uiso 1 1 calc R . .
C9 C -0.4665(7) -0.2226(5) -0.2672(3) 0.0292(14) Uani 1 1 d . . .
H5A H -0.5203 -0.1772 -0.2420 0.035 Uiso 1 1 calc R . .
H5B H -0.5105 -0.2998 -0.2719 0.035 Uiso 1 1 calc R . .
C10 C -0.0237(7) -0.6168(5) -0.2213(3) 0.0311(14) Uani 1 1 d . . .
H10A H 0.0416 -0.5739 -0.2427 0.037 Uiso 1 1 calc R . .
H10B H 0.0150 -0.6087 -0.1779 0.037 Uiso 1 1 calc R . .
C11 C 0.3753(9) -0.3281(7) -0.0635(4) 0.0479(19) Uani 1 1 d . . .
C12 C 0.2165(8) -0.4727(6) -0.4284(4) 0.0437(18) Uani 1 1 d . . .
C13 C 0.0507(12) -0.6706(8) 0.0172(5) 0.070(3) Uani 1 1 d . . .
H13A H 0.1366 -0.6220 0.0295 0.106 Uiso 1 1 calc R . .
H13B H 0.0820 -0.7490 0.0114 0.106 Uiso 1 1 calc R . .
H13C H -0.0087 -0.6696 0.0482 0.106 Uiso 1 1 calc R . .
C14 C -0.0356(10) -0.6278(7) -0.0388(4) 0.055(2) Uani 1 1 d . . .
Cu Cu -0.19015(7) -0.32879(5) -0.28228(3) 0.0226(3) Uani 1 1 d . . .
F1 F 0.3202(6) -0.3360(5) -0.0145(2) 0.0680(15) Uani 1 1 d . . .
F2 F 0.5059(5) -0.3767(5) -0.0521(3) 0.0748(16) Uani 1 1 d . . .
F3 F 0.3936(7) -0.2185(4) -0.0744(3) 0.0807(18) Uani 1 1 d . . .
F4 F 0.2310(6) -0.5814(4) -0.4439(2) 0.0684(15) Uani 1 1 d . . .
F5 F 0.3142(6) -0.4121(4) -0.4509(2) 0.0649(15) Uani 1 1 d . . .
F6 F 0.0840(6) -0.4371(5) -0.4552(3) 0.0720(15) Uani 1 1 d . . .
N1 N -0.3107(6) -0.2326(4) -0.2363(3) 0.0269(11) Uani 1 1 d . . .
H1F H -0.266(8) -0.167(6) -0.230(3) 0.040 Uiso 1 1 d . . .
N2 N -0.1715(6) -0.4443(4) -0.2128(3) 0.0284(12) Uani 1 1 d . . .
H1G H -0.089(9) -0.437(6) -0.187(4) 0.043 Uiso 1 1 d . . .
N3 N -0.1690(6) -0.4708(4) -0.3316(2) 0.0265(11) Uani 1 1 d . . .
H1D H -0.066(8) -0.487(6) -0.329(3) 0.040 Uiso 1 1 d . . .
N4 N -0.2719(6) -0.2536(4) -0.3623(2) 0.0271(11) Uani 1 1 d D . .
H1E H -0.233(7) -0.187(3) -0.363(4) 0.041 Uiso 1 1 d D . .
N5 N -0.0209(6) -0.7396(4) -0.2377(3) 0.0302(12) Uani 1 1 d D . .
H1H H -0.079(9) -0.770(7) -0.215(4) 0.045 Uiso 1 1 d . . .
H2I H -0.071(7) -0.751(7) -0.2730(16) 0.045 Uiso 1 1 d D . .
N6 N -0.1032(10) -0.5962(7) -0.0832(4) 0.071(2) Uani 1 1 d . . .
O1 O 0.2461(6) -0.5129(4) -0.1055(3) 0.0525(14) Uani 1 1 d . . .
O2 O 0.1181(5) -0.3344(4) -0.1341(2) 0.0427(12) Uani 1 1 d . . .
O3 O 0.3283(6) -0.3820(5) -0.1753(3) 0.0512(14) Uani 1 1 d . . .
O4 O 0.1382(5) -0.5330(4) -0.3328(2) 0.0357(11) Uani 1 1 d . . .
O5 O 0.3950(5) -0.4925(4) -0.3258(2) 0.0360(11) Uani 1 1 d . . .
O6 O 0.2188(5) -0.3369(4) -0.3411(2) 0.0407(12) Uani 1 1 d . . .
S1 S 0.25351(18) -0.39777(14) -0.12757(8) 0.0337(4) Uani 1 1 d . . .
S2 S 0.24683(17) -0.45665(13) -0.34797(8) 0.0290(4) Uani 1 1 d . . .

loop_
_atom_site_aniso_label
_atom_site_aniso_U_11
_atom_site_aniso_U_22
_atom_site_aniso_U_33
_atom_site_aniso_U_23
_atom_site_aniso_U_13
_atom_site_aniso_U_12
C1 0.035(3) 0.027(3) 0.030(4) 0.002(3) 0.016(3) 0.002(3)
C2 0.032(3) 0.027(3) 0.037(4) 0.003(3) 0.016(3) -0.002(3)
C3 0.042(4) 0.016(3) 0.043(4) 0.000(3) 0.015(3) -0.002(2)
C4 0.046(4) 0.018(3) 0.039(4) 0.000(3) 0.015(3) 0.001(3)
C5 0.037(4) 0.026(3) 0.032(4) -0.004(3) 0.013(3) 0.000(3)
C6 0.039(4) 0.025(3) 0.029(3) 0.000(3) 0.013(3) 0.003(3)
C7 0.032(3) 0.024(3) 0.036(4) 0.000(3) 0.008(3) 0.005(3)
C8 0.031(3) 0.024(3) 0.039(4) 0.002(3) 0.010(3) 0.005(2)
C9 0.036(3) 0.018(3) 0.040(4) -0.002(3) 0.020(3) 0.000(2)
C10 0.033(3) 0.023(3) 0.039(4) -0.001(3) 0.011(3) -0.002(3)
C11 0.048(5) 0.046(5) 0.046(5) 0.003(4) -0.001(4) -0.004(3)
C12 0.050(5) 0.041(4) 0.040(5) -0.003(3) 0.009(3) -0.018(3)
C13 0.093(7) 0.064(6) 0.058(6) -0.004(5) 0.024(5) 0.028(5)
C14 0.071(6) 0.042(5) 0.057(6) -0.003(4) 0.023(5) 0.004(4)
Cu 0.0272(4) 0.0124(4) 0.0313(5) -0.0011(3) 0.0131(3) 0.0003(3)
F1 0.083(4) 0.083(4) 0.037(3) -0.013(2) 0.008(2) -0.011(3)
F2 0.052(3) 0.080(4) 0.086(4) 0.014(3) -0.004(3) 0.001(3)
F3 0.101(5) 0.040(3) 0.089(4) -0.002(3) -0.010(3) -0.024(3)
F4 0.105(4) 0.054(3) 0.054(3) -0.025(2) 0.036(3) -0.020(3)
F5 0.087(4) 0.072(3) 0.041(3) 0.004(2) 0.025(3) -0.040(3)
F6 0.065(3) 0.084(4) 0.058(3) 0.002(3) -0.012(3) -0.012(3)
N1 0.032(3) 0.017(2) 0.036(3) -0.005(2) 0.014(2) 0.001(2)
N2 0.031(3) 0.020(2) 0.036(3) -0.002(2) 0.010(2) -0.001(2)
N3 0.030(3) 0.020(2) 0.035(3) -0.002(2) 0.017(2) 0.003(2)
N4 0.033(3) 0.017(2) 0.034(3) 0.001(2) 0.013(2) 0.001(2)
N5 0.031(3) 0.021(3) 0.040(4) -0.002(2) 0.012(2) 0.004(2)
N6 0.091(6) 0.063(5) 0.062(6) 0.012(4) 0.024(5) 0.024(4)
O1 0.067(4) 0.027(3) 0.066(4) -0.006(2) 0.020(3) -0.006(2)
O2 0.041(3) 0.044(3) 0.046(3) 0.001(2) 0.013(2) 0.010(2)
O3 0.059(3) 0.057(3) 0.043(3) -0.001(3) 0.023(3) 0.008(3)
O4 0.033(2) 0.028(2) 0.051(3) 0.006(2) 0.019(2) -0.0018(18)
O5 0.032(2) 0.033(2) 0.047(3) 0.001(2) 0.017(2) 0.0007(19)
O6 0.044(3) 0.030(3) 0.050(3) 0.003(2) 0.013(2) 0.005(2)
S1 0.0396(9) 0.0248(8) 0.0374(10) -0.0050(7) 0.0093(7) 0.0016(7)
S2 0.0302(8) 0.0226(8) 0.0366(9) 0.0017(6) 0.0125(7) 0.0010(6)

loop_
_atom_type_symbol
_atom_type_description
_atom_type_scat_dispersion_real
_atom_type_scat_dispersion_imag
_atom_type_scat_source
C C 0.0033 0.0016 'International Tables Vol C Tables 4.2.6.8 and 6.1.1.4'
Cu Cu 0.3201 1.2651 'International Tables Vol C Tables 4.2.6.8 and 6.1.1.4'
F F 0.0171 0.0103 'International Tables Vol C Tables 4.2.6.8 and 6.1.1.4'
N N 0.0061 0.0033 'International Tables Vol C Tables 4.2.6.8 and 6.1.1.4'
O O 0.0106 0.0060 'International Tables Vol C Tables 4.2.6.8 and 6.1.1.4'
S S 0.1246 0.1234 'International Tables Vol C Tables 4.2.6.8 and 6.1.1.4'
H H 0.0000 0.0000 'International Tables Vol C Tables 4.2.6.8 and 6.1.1.4'

loop_
_geom_angle_atom_site_label_1
_geom_angle_atom_site_label_2
_geom_angle_atom_site_label_3
_geom_angle
_geom_angle_site_symmetry_1
_geom_angle_site_symmetry_3
_geom_angle_publ_flag
N1 C1 C2 109.4(5) . . ?
N1 C1 H6A 109.8 . . ?
C2 C1 H6A 109.8 . . ?
N1 C1 H6B 109.8 . . ?
C2 C1 H6B 109.8 . . ?
H6A C1 H6B 108.2 . . ?
N2 C2 C1 107.0(5) . . ?
N2 C2 H7A 110.3 . . ?
C1 C2 H7A 110.3 . . ?
N2 C2 H7B 110.3 . . ?
C1 C2 H7B 110.3 . . ?
H7A C2 H7B 108.6 . . ?
N2 C3 C10 110.1(5) . . ?
N2 C3 C4 108.3(5) . . ?
C10 C3 C4 114.0(6) . . ?
N2 C3 H8 108.1 . . ?
C10 C3 H8 108.1 . . ?
C4 C3 H8 108.1 . . ?
N3 C4 C3 108.6(5) . . ?
N3 C4 H9A 110.0 . . ?
C3 C4 H9A 110.0 . . ?
N3 C4 H9B 110.0 . . ?
C3 C4 H9B 110.0 . . ?
H9A C4 H9B 108.4 . . ?
N3 C5 C6 106.9(5) . . ?
N3 C5 H1A 110.3 . . ?
C6 C5 H1A 110.3 . . ?
N3 C5 H1B 110.3 . . ?
C6 C5 H1B 110.3 . . ?
H1A C5 H1B 108.6 . . ?
N4 C6 C5 109.0(5) . . ?
N4 C6 H2A 109.9 . . ?
C5 C6 H2A 109.9 . . ?
N4 C6 H2B 109.9 . . ?
C5 C6 H2B 109.9 . . ?
H2A C6 H2B 108.3 . . ?
N4 C7 C8 111.1(5) . . ?
N4 C7 H3A 109.4 . . ?
C8 C7 H3A 109.4 . . ?
N4 C7 H3B 109.4 . . ?
C8 C7 H3B 109.4 . . ?
H3A C7 H3B 108.0 . . ?
C7 C8 C9 113.9(5) . . ?
C7 C8 H4A 108.8 . . ?
C9 C8 H4A 108.8 . . ?
C7 C8 H4B 108.8 . . ?
C9 C8 H4B 108.8 . . ?
H4A C8 H4B 107.7 . . ?
N1 C9 C8 112.9(5) . . ?
N1 C9 H5A 109.0 . . ?
C8 C9 H5A 109.0 . . ?
N1 C9 H5B 109.0 . . ?
C8 C9 H5B 109.0 . . ?
H5A C9 H5B 107.8 . . ?
N5 C10 C3 113.4(5) . . ?
N5 C10 H10A 108.9 . . ?
C3 C10 H10A 108.9 . . ?
N5 C10 H10B 108.9 . . ?
C3 C10 H10B 108.9 . . ?
H10A C10 H10B 107.7 . . ?
F1 C11 F2 107.5(7) . . ?
F1 C11 F3 108.2(7) . . ?
F2 C11 F3 107.7(7) . . ?
F1 C11 S1 110.8(5) . . ?
F2 C11 S1 111.4(6) . . ?
F3 C11 S1 111.0(6) . . ?
F5 C12 F4 107.0(6) . . ?
F5 C12 F6 107.5(7) . . ?
F4 C12 F6 108.0(6) . . ?
F5 C12 S2 110.5(5) . . ?
F4 C12 S2 111.3(5) . . ?
F6 C12 S2 112.3(6) . . ?
C14 C13 H13A 109.5 . . ?
C14 C13 H13B 109.5 . . ?
H13A C13 H13B 109.5 . . ?
C14 C13 H13C 109.5 . . ?
H13A C13 H13C 109.5 . . ?
H13B C13 H13C 109.5 . . ?
N6 C14 C13 178.7(10) . . ?
N1 Cu N4 94.2(2) . . ?
N1 Cu N3 149.7(2) . . ?
N4 Cu N3 85.3(2) . . ?
N1 Cu N2 86.5(2) . . ?
N4 Cu N2 158.7(2) . . ?
N3 Cu N2 83.5(2) . . ?
N1 Cu N5 101.2(2) . 2_554 ?
N4 Cu N5 98.3(2) . 2_554 ?
N3 Cu N5 108.8(2) . 2_554 ?
N2 Cu N5 102.4(2) . 2_554 ?
C1 N1 C9 111.8(5) . . ?
C1 N1 Cu 105.9(4) . . ?
C9 N1 Cu 112.8(4) . . ?
C1 N1 H1F 105(5) . . ?
C9 N1 H1F 114(5) . . ?
Cu N1 H1F 107(5) . . ?
C2 N2 C3 113.4(5) . . ?
C2 N2 Cu 104.2(4) . . ?
C3 N2 Cu 110.6(4) . . ?
C2 N2 H1G 109(5) . . ?
C3 N2 H1G 107(5) . . ?
Cu N2 H1G 113(5) . . ?
C4 N3 C5 112.9(5) . . ?
C4 N3 Cu 103.8(4) . . ?
C5 N3 Cu 108.7(3) . . ?
C4 N3 H1D 111(4) . . ?
C5 N3 H1D 111(4) . . ?
Cu N3 H1D 109(4) . . ?
C6 N4 C7 112.3(5) . . ?
C6 N4 Cu 106.0(4) . . ?
C7 N4 Cu 114.1(4) . . ?
C6 N4 H1E 107(5) . . ?
C7 N4 H1E 109(5) . . ?
Cu N4 H1E 109(5) . . ?
C10 N5 Cu 117.8(4) . 2_544 ?
C10 N5 H1H 101(5) . . ?
Cu N5 H1H 108(5) 2_544 . ?
C10 N5 H2I 111(5) . . ?
Cu N5 H2I 115(5) 2_544 . ?
H1H N5 H2I 101(7) . . ?
O3 S1 O1 117.0(3) . . ?
O3 S1 O2 113.9(3) . . ?
O1 S1 O2 114.4(3) . . ?
O3 S1 C11 103.3(4) . . ?
O1 S1 C11 101.5(4) . . ?
O2 S1 C11 104.2(4) . . ?
O5 S2 O6 115.3(3) . . ?
O5 S2 O4 114.1(3) . . ?
O6 S2 O4 115.2(3) . . ?
O5 S2 C12 106.0(3) . . ?
O6 S2 C12 102.4(3) . . ?
O4 S2 C12 101.6(3) . . ?

loop_
_geom_bond_atom_site_label_1
_geom_bond_atom_site_label_2
_geom_bond_distance
_geom_bond_site_symmetry_2
_geom_bond_publ_flag
C1 N1 1.490(8) . ?
C1 C2 1.520(8) . ?
C1 H6A 0.9900 . ?
C1 H6B 0.9900 . ?
C2 N2 1.474(8) . ?
C2 H7A 0.9900 . ?
C2 H7B 0.9900 . ?
C3 N2 1.499(7) . ?
C3 C10 1.521(9) . ?
C3 C4 1.525(10) . ?
C3 H8 1.0000 . ?
C4 N3 1.496(8) . ?
C4 H9A 0.9900 . ?
C4 H9B 0.9900 . ?
C5 N3 1.501(9) . ?
C5 C6 1.529(8) . ?
C5 H1A 0.9900 . ?
C5 H1B 0.9900 . ?
C6 N4 1.470(8) . ?
C6 H2A 0.9900 . ?
C6 H2B 0.9900 . ?
C7 N4 1.497(8) . ?
C7 C8 1.512(9) . ?
C7 H3A 0.9900 . ?
C7 H3B 0.9900 . ?
C8 C9 1.520(9) . ?
C8 H4A 0.9900 . ?
C8 H4B 0.9900 . ?
C9 N1 1.493(9) . ?
C9 H5A 0.9900 . ?
C9 H5B 0.9900 . ?
C10 N5 1.487(8) . ?
C10 H10A 0.9900 . ?
C10 H10B 0.9900 . ?
C11 F1 1.319(10) . ?
C11 F2 1.325(9) . ?
C11 F3 1.326(9) . ?
C11 S1 1.857(8) . ?
C12 F5 1.335(8) . ?
C12 F4 1.336(9) . ?
C12 F6 1.336(9) . ?
C12 S2 1.811(8) . ?
C13 C14 1.459(13) . ?
C13 H13A 0.9800 . ?
C13 H13B 0.9800 . ?
C13 H13C 0.9800 . ?
C14 N6 1.145(12) . ?
Cu N1 2.025(5) . ?
Cu N4 2.035(5) . ?
Cu N3 2.039(5) . ?
Cu N2 2.065(6) . ?
Cu N5 2.199(5) 2_554 ?
N1 H1F 0.87(8) . ?
N2 H1G 0.88(8) . ?
N3 H1D 0.98(7) . ?
N4 H1E 0.86(2) . ?
N5 Cu 2.199(5) 2_544 ?
N5 H1H 0.89(8) . ?
N5 H2I 0.86(2) . ?
O1 S1 1.446(5) . ?
O2 S1 1.449(5) . ?
O3 S1 1.415(5) . ?
O4 S2 1.444(4) . ?
O5 S2 1.440(5) . ?
O6 S2 1.441(5) . ?

loop_
_geom_hbond_atom_site_label_D
_geom_hbond_atom_site_label_H
_geom_hbond_atom_site_label_A
_geom_hbond_distance_DH
_geom_hbond_distance_HA
_geom_hbond_distance_DA
_geom_hbond_angle_DHA
_geom_hbond_site_symmetry_A
N1 H1F O4 0.87(8) 2.29(8) 3.091(7) 152(7) 2_554
N2 H1G O2 0.88(8) 2.39(8) 3.210(8) 155(7) .
N3 H1D O4 0.98(7) 2.00(7) 2.966(7) 173(7) .
N4 H1E O1 0.86(2) 2.16(4) 2.935(7) 150(7) 2_554
N5 H1H O6 0.89(8) 2.15(8) 3.041(8) 178(7) 2_544
N5 H2I O2 0.86(2) 2.29(4) 3.092(8) 155(7) 2_544

loop_
_geom_torsion_atom_site_label_1
_geom_torsion_atom_site_label_2
_geom_torsion_atom_site_label_3
_geom_torsion_atom_site_label_4
_geom_torsion
_geom_torsion_site_symmetry_1
_geom_torsion_site_symmetry_2
_geom_torsion_site_symmetry_3
_geom_torsion_site_symmetry_4
_geom_torsion_publ_flag
N1 C1 C2 N2 58.2(7) . . . . ?
N2 C3 C4 N3 48.3(7) . . . . ?
C10 C3 C4 N3 -74.7(6) . . . . ?
N3 C5 C6 N4 -53.9(7) . . . . ?
N4 C7 C8 C9 -69.9(7) . . . . ?
C7 C8 C9 N1 70.9(7) . . . . ?
N2 C3 C10 N5 174.5(5) . . . . ?
C4 C3 C10 N5 -63.5(7) . . . . ?
C2 C1 N1 C9 85.5(6) . . . . ?
C2 C1 N1 Cu -37.7(6) . . . . ?
C8 C9 N1 C1 -179.9(5) . . . . ?
C8 C9 N1 Cu -60.7(6) . . . . ?
N4 Cu N1 C1 167.8(4) . . . . ?
N3 Cu N1 C1 79.9(6) . . . . ?
N2 Cu N1 C1 9.1(4) . . . . ?
N5 Cu N1 C1 -92.8(4) 2_554 . . . ?
N4 Cu N1 C9 45.2(4) . . . . ?
N3 Cu N1 C9 -42.7(7) . . . . ?
N2 Cu N1 C9 -113.5(4) . . . . ?
N5 Cu N1 C9 144.6(4) 2_554 . . . ?
C1 C2 N2 C3 -166.6(5) . . . . ?
C1 C2 N2 Cu -46.3(6) . . . . ?
C10 C3 N2 C2 -137.0(6) . . . . ?
C4 C3 N2 C2 97.7(6) . . . . ?
C10 C3 N2 Cu 106.4(5) . . . . ?
C4 C3 N2 Cu -18.9(6) . . . . ?
N1 Cu N2 C2 21.0(4) . . . . ?
N4 Cu N2 C2 -71.8(7) . . . . ?
N3 Cu N2 C2 -130.4(4) . . . . ?
N5 Cu N2 C2 121.7(4) 2_554 . . . ?
N1 Cu N2 C3 143.1(4) . . . . ?
N4 Cu N2 C3 50.4(7) . . . . ?
N3 Cu N2 C3 -8.2(4) . . . . ?
N5 Cu N2 C3 -116.1(4) 2_554 . . . ?
C3 C4 N3 C5 -170.9(5) . . . . ?
C3 C4 N3 Cu -53.4(5) . . . . ?
C6 C5 N3 C4 148.9(5) . . . . ?
C6 C5 N3 Cu 34.3(5) . . . . ?
N1 Cu N3 C4 -38.2(7) . . . . ?
N4 Cu N3 C4 -128.6(4) . . . . ?
N2 Cu N3 C4 33.3(4) . . . . ?
N5 Cu N3 C4 134.2(4) 2_554 . . . ?
N1 Cu N3 C5 82.2(5) . . . . ?
N4 Cu N3 C5 -8.2(4) . . . . ?
N2 Cu N3 C5 153.7(4) . . . . ?
N5 Cu N3 C5 -105.4(4) 2_554 . . . ?
C5 C6 N4 C7 -79.5(6) . . . . ?
C5 C6 N4 Cu 45.7(6) . . . . ?
C8 C7 N4 C6 -178.6(5) . . . . ?
C8 C7 N4 Cu 60.7(6) . . . . ?
N1 Cu N4 C6 -170.3(4) . . . . ?
N3 Cu N4 C6 -20.7(4) . . . . ?
N2 Cu N4 C6 -78.9(7) . . . . ?
N5 Cu N4 C6 87.7(4) 2_554 . . . ?
N1 Cu N4 C7 -46.1(4) . . . . ?
N3 Cu N4 C7 103.5(4) . . . . ?
N2 Cu N4 C7 45.2(7) . . . . ?
N5 Cu N4 C7 -148.1(4) 2_554 . . . ?
C3 C10 N5 Cu -178.8(4) . . . 2_544 ?
F1 C11 S1 O3 -179.7(5) . . . . ?
F2 C11 S1 O3 -60.2(6) . . . . ?
F3 C11 S1 O3 59.9(7) . . . . ?
F1 C11 S1 O1 -58.2(6) . . . . ?
F2 C11 S1 O1 61.4(6) . . . . ?
F3 C11 S1 O1 -178.5(6) . . . . ?
F1 C11 S1 O2 61.0(6) . . . . ?
F2 C11 S1 O2 -179.4(5) . . . . ?
F3 C11 S1 O2 -59.3(7) . . . . ?
F5 C12 S2 O5 -57.1(6) . . . . ?
F4 C12 S2 O5 61.7(6) . . . . ?
F6 C12 S2 O5 -177.1(5) . . . . ?
F5 C12 S2 O6 64.2(6) . . . . ?
F4 C12 S2 O6 -177.1(5) . . . . ?
F6 C12 S2 O6 -55.9(6) . . . . ?
F5 C12 S2 O4 -176.5(5) . . . . ?
F4 C12 S2 O4 -57.8(6) . . . . ?
F6 C12 S2 O4 63.5(6) . . . . ?
